data_1554306
loop_
_publ_author_name
'Wang, Jun-Fei'
'Yao, Yuhang'
'Ning, Yingying'
'Meng, Yin-Shan'
'Hou, Chun-Liang'
'Zhang, Jing'
'Zhang, Jun-Long'

_publ_section_title
;
 The design of rigid cyclic tripyrrins: the importance of intermolecular
 interactions on aggregation and luminescence
;
_journal_issue 12
_journal_name_full 'Organic Chemistry Frontiers'
_journal_page_first 1877
_journal_paper_doi 10.1039/C8QO00313K
_journal_volume 5
_journal_year 2018
_chemical_formula_moiety 'C34 H7 Cl2 F10 N5 O2, 0.25(C8 H16 O2)'
_chemical_formula_sum 'C36 H11 Cl2 F10 N5 O2.5'
_chemical_formula_weight 814.40
_space_group_crystal_system monoclinic
_space_group_IT_number 11
_space_group_name_Hall '-P 2yb'
_space_group_name_H-M_alt 'P 1 21/m 1'
_atom_sites_solution_hydrogens geom
_atom_sites_solution_primary iterative
_audit_creation_date 2017-03-09
_audit_creation_method
;
Olex2 1.2
(compiled 2016.08.25 svn.r3337 for OlexSys, GUI svn.r5227)
;
_audit_update_record
;
2017-10-24 deposited with the CCDC.
2018-04-11 downloaded from the CCDC.
;
_cell_angle_alpha 90
_cell_angle_beta 96.153(7)
_cell_angle_gamma 90
_cell_formula_units_Z 2
_cell_length_a 6.3689(5)
_cell_length_b 19.2075(10)
_cell_length_c 14.4005(9)
_cell_measurement_reflns_used 2733
_cell_measurement_temperature 180.01(10)
_cell_measurement_theta_max 27.2340
_cell_measurement_theta_min 3.3670
_cell_volume 1751.5(2)
_computing_cell_refinement
;
CrysAlisPro, Agilent Technologies,
Version 1.171.37.35 (release 13-08-2014 CrysAlis171 .NET)
(compiled Aug 13 2014,18:06:01)
;
_computing_data_collection
;
CrysAlisPro, Agilent Technologies,
Version 1.171.37.35 (release 13-08-2014 CrysAlis171 .NET)
(compiled Aug 13 2014,18:06:01)
;
_computing_data_reduction
;
CrysAlisPro, Agilent Technologies,
Version 1.171.37.35 (release 13-08-2014 CrysAlis171 .NET)
(compiled Aug 13 2014,18:06:01)
;
_computing_molecular_graphics 'Olex2 (Dolomanov et al., 2009)'
_computing_publication_material 'Olex2 (Dolomanov et al., 2009)'
_computing_structure_refinement 'ShelXL (Sheldrick, 2015)'
_computing_structure_solution
;
Superflip (Palatinus & Chapuis, 2007;Palatinus & van der Lee, 2008;
Palatinus et al., 2012)
;
_diffrn_ambient_environment N~2~
_diffrn_ambient_temperature 180.01(10)
_diffrn_detector 'CCD plate'
_diffrn_detector_area_resol_mean 10.3914
_diffrn_detector_type Atlas
_diffrn_measured_fraction_theta_full 0.997
_diffrn_measured_fraction_theta_max 0.997
_diffrn_measurement_details
;
#__ type_ start__ end____ width___ exp.time_
  1 omega   -5.00   87.00   1.0000    9.0000
omega____ theta____ kappa____ phi______ frames
    -       13.6191   77.0000    0.0000 92

#__ type_ start__ end____ width___ exp.time_
  2 omega  -16.00   75.00   1.0000    9.0000
omega____ theta____ kappa____ phi______ frames
    -       13.6191   57.0000  -90.0000 91

#__ type_ start__ end____ width___ exp.time_
  3 omega  -39.00   53.00   1.0000    9.0000
omega____ theta____ kappa____ phi______ frames
    -      -14.7128   57.0000  120.0000 92
;
_diffrn_measurement_device 'four-circle diffractometer'
_diffrn_measurement_device_type 'SuperNova, Dual, Cu at zero, Atlas'
_diffrn_measurement_method '\w scans'
_diffrn_orient_matrix_UB_11 -0.0446983000
_diffrn_orient_matrix_UB_12 0.0142500000
_diffrn_orient_matrix_UB_13 -0.0430652000
_diffrn_orient_matrix_UB_21 -0.0479144000
_diffrn_orient_matrix_UB_22 0.0267440000
_diffrn_orient_matrix_UB_23 0.0244330000
_diffrn_orient_matrix_UB_31 0.0908283000
_diffrn_orient_matrix_UB_32 0.0211073000
_diffrn_orient_matrix_UB_33 -0.0017671000
_diffrn_radiation_monochromator mirror
_diffrn_radiation_probe x-ray
_diffrn_radiation_type MoK\a
_diffrn_radiation_wavelength 0.71073
_diffrn_reflns_av_R_equivalents 0.0429
_diffrn_reflns_av_unetI/netI 0.0453
_diffrn_reflns_Laue_measured_fraction_full 0.997
_diffrn_reflns_Laue_measured_fraction_max 0.997
_diffrn_reflns_limit_h_max 6
_diffrn_reflns_limit_h_min -7
_diffrn_reflns_limit_k_max 22
_diffrn_reflns_limit_k_min -22
_diffrn_reflns_limit_l_max 17
_diffrn_reflns_limit_l_min -14
_diffrn_reflns_number 10154
_diffrn_reflns_point_group_measured_fraction_full 0.997
_diffrn_reflns_point_group_measured_fraction_max 0.997
_diffrn_reflns_theta_full 24.997
_diffrn_reflns_theta_max 24.997
_diffrn_reflns_theta_min 3.214
_diffrn_source 'SuperNova (Mo) X-ray Source'
_exptl_absorpt_coefficient_mu 0.282
_exptl_absorpt_correction_T_max 1.00000
_exptl_absorpt_correction_T_min 0.30008
_exptl_absorpt_correction_type multi-scan
_exptl_absorpt_process_details
;
CrysAlisPro, Agilent Technologies,
Version 1.171.37.35 (release 13-08-2014 CrysAlis171 .NET)
(compiled Aug 13 2014,18:06:01)
Empirical absorption correction using spherical harmonics,
 implemented in SCALE3 ABSPACK scaling algorithm.
;
_exptl_crystal_colour 'pinkish red'
_exptl_crystal_colour_modifier pinkish
_exptl_crystal_colour_primary red
_exptl_crystal_density_diffrn 1.544
_exptl_crystal_description plate
_exptl_crystal_F_000 812
_exptl_crystal_size_max 0.41
_exptl_crystal_size_mid 0.25
_exptl_crystal_size_min 0.03
_refine_diff_density_max 1.569
_refine_diff_density_min -0.261
_refine_diff_density_rms 0.086
_refine_ls_extinction_method none
_refine_ls_goodness_of_fit_ref 1.117
_refine_ls_hydrogen_treatment constr
_refine_ls_matrix_type full
_refine_ls_number_parameters 271
_refine_ls_number_reflns 3185
_refine_ls_number_restraints 0
_refine_ls_restrained_S_all 1.117
_refine_ls_R_factor_all 0.0931
_refine_ls_R_factor_gt 0.0683
_refine_ls_shift/su_max 0.000
_refine_ls_shift/su_mean 0.000
_refine_ls_structure_factor_coef Fsqd
_refine_ls_weighting_details 'w=1/[\s^2^(Fo^2^)+(0.1371P)^2^+1.0881P] where P=(Fo^2^+2Fc^2^)/3'
_refine_ls_weighting_scheme calc
_refine_ls_wR_factor_gt 0.2181
_refine_ls_wR_factor_ref 0.2414
_reflns_Friedel_coverage 0.000
_reflns_number_gt 2267
_reflns_number_total 3185
_reflns_threshold_expression 'I > 2\s(I)'
_cod_data_source_file c8qo00313k2.cif
_cod_data_source_block 170309
_cod_original_formula_sum 'C36 H11 Cl2 F10 N5 O2.50'
_cod_database_code 1554306
_chemical_oxdiff_formula 'C34 H9 Cl2 F10 N5 O2'
_shelx_space_group_comment
;
The symmetry employed for this shelxl refinement is uniquely defined
by the following loop, which should always be used as a source of
symmetry information in preference to the above space-group names.
They are only intended as comments.
;
_reflns_odcompleteness_completeness 99.64
_reflns_odcompleteness_iscentric 1
_reflns_odcompleteness_theta 27.42
_olex2_refinement_description
;
1. Fixed Uiso
 At 1.2 times of:
  All C(H) groups, All C(H,H) groups, All N(H) groups
2. Others
 Fixed Sof: O0AA(0.25) C1(0.25) H1A(0.25) H1B(0.25) C0AA(0.25) H0AB(0.25)
 H0AA(0.25) C2AA(0.25) H2AB(0.25) H2AA(0.25) C1AA(0.25) H1AA(0.25) H1AB(0.25)
3.a Secondary CH2 refined with riding coordinates:
 C1(H1A,H1B), C0AA(H0AB,H0AA), C2AA(H2AB,H2AA), C1AA(H1AA,H1AB)
3.b Aromatic/amide H refined with riding coordinates:
 N1(H1), C24(H24), C26(H26), C47(H47)
;
_shelx_shelxl_version_number 2014/7
_olex2_submission_special_instructions 'No special instructions were received'

loop_
_space_group_symop_operation_xyz
'x, y, z'
'-x, y+1/2, -z'
'-x, -y, -z'
'x, -y-1/2, z'

loop_
_atom_site_label
_atom_site_type_symbol
_atom_site_fract_x
_atom_site_fract_y
_atom_site_fract_z
_atom_site_U_iso_or_equiv
_atom_site_adp_type
_atom_site_occupancy
_atom_site_site_symmetry_order
_atom_site_calc_flag
_atom_site_refinement_flags_posn
_atom_site_refinement_flags_adp
_atom_site_refinement_flags_occupancy
Cl4 Cl 1.24256(17) 0.66899(6) 0.00012(8) 0.0502(4) Uani 1 1 d . . .
O2 O 0.8491(4) 0.60757(13) -0.09196(18) 0.0397(7) Uani 1 1 d . . .
F6 F 0.8799(5) 0.57156(14) 0.35787(19) 0.0632(8) Uani 1 1 d . . .
F12 F 0.2004(4) 0.55488(15) 0.1950(2) 0.0641(8) Uani 1 1 d . . .
F14 F 0.1115(6) 0.44709(16) 0.3043(2) 0.0800(10) Uani 1 1 d . . .
F18 F 0.4081(6) 0.40192(15) 0.4417(2) 0.0874(11) Uani 1 1 d . . .
F23 F 0.7900(6) 0.46438(17) 0.4679(2) 0.0801(10) Uani 1 1 d . . .
N28 N 0.7329(5) 0.63621(17) 0.0531(2) 0.0366(8) Uani 1 1 d . . .
N1 N 0.6218(8) 0.7500 0.1832(3) 0.0392(11) Uani 1 2 d S T P
H1 H 0.6807 0.7500 0.1306 0.047 Uiso 1 2 calc RS T P
C2 C 0.7826(6) 0.5898(2) -0.0068(3) 0.0353(9) Uani 1 1 d . . .
C4 C 0.6996(6) 0.7130(2) -0.1527(3) 0.0370(9) Uani 1 1 d . . .
C6 C 0.8657(6) 0.67837(19) -0.1021(3) 0.0353(9) Uani 1 1 d . . .
C10 C 0.6757(6) 0.5943(2) 0.1273(3) 0.0369(9) Uani 1 1 d . . .
C17 C 1.0387(6) 0.7137(2) -0.0594(3) 0.0388(9) Uani 1 1 d . . .
C24 C 0.7665(6) 0.5178(2) 0.0201(3) 0.0363(9) Uani 1 1 d . . .
H24 H 0.7946 0.4774 -0.0147 0.044 Uiso 1 1 calc R . .
C26 C 0.7026(6) 0.5210(2) 0.1056(3) 0.0387(9) Uani 1 1 d . . .
H26 H 0.6792 0.4826 0.1448 0.046 Uiso 1 1 calc R . .
C33 C 0.6004(7) 0.6204(2) 0.2054(3) 0.0393(9) Uani 1 1 d . . .
C36 C 0.5236(7) 0.6743(2) -0.1962(3) 0.0423(10) Uani 1 1 d . . .
C38 C 0.5435(7) 0.5658(2) 0.2738(3) 0.0427(10) Uani 1 1 d . . .
C41 C 0.5685(7) 0.6914(2) 0.2308(3) 0.0410(10) Uani 1 1 d . . .
N44 N 0.3834(7) 0.6434(2) -0.2301(3) 0.0583(11) Uani 1 1 d . . .
C47 C 0.4777(8) 0.7140(2) 0.3093(3) 0.0515(11) Uani 1 1 d . . .
H47 H 0.4250 0.6849 0.3550 0.062 Uiso 1 1 calc R . .
C3 C 0.6878(8) 0.5418(2) 0.3444(3) 0.0488(11) Uani 1 1 d . . .
C9 C 0.3494(8) 0.5338(2) 0.2632(3) 0.0480(11) Uani 1 1 d . . .
C11 C 0.6440(9) 0.4879(2) 0.4009(3) 0.0598(14) Uani 1 1 d . . .
C19 C 0.3007(9) 0.4791(2) 0.3185(3) 0.0558(13) Uani 1 1 d . . .
C21 C 0.4490(10) 0.4564(2) 0.3875(4) 0.0625(15) Uani 1 1 d . . .
O0AA O 0.2111(16) 0.7500 0.4810(6) 0.088(4) Uani 0.5 2 d S T P
C1 C 0.017(3) 0.7500 0.6117(15) 0.095(6) Uani 0.5 2 d S T P
H1A H 0.0000 0.7921 0.6498 0.114 Uiso 0.25 1 calc R . .
H1B H 0.0000 0.7079 0.6498 0.114 Uiso 0.25 1 calc R . .
C0AA C 0.207(3) 0.7500 0.5738(9) 0.082(5) Uani 0.5 2 d S T P
H0AB H 0.2866 0.7914 0.5986 0.098 Uiso 0.25 1 calc R . .
H0AA H 0.2866 0.7086 0.5986 0.098 Uiso 0.25 1 calc R . .
C2AA C -0.137(4) 0.7500 0.5195(11) 0.096(6) Uani 0.5 2 d S T P
H2AB H -0.2279 0.7080 0.5154 0.115 Uiso 0.25 1 calc R . .
H2AA H -0.2279 0.7920 0.5154 0.115 Uiso 0.25 1 calc R . .
C1AA C -0.004(3) 0.7500 0.4509(16) 0.099(6) Uani 0.5 2 d S T P
H1AA H -0.0358 0.7915 0.4112 0.119 Uiso 0.25 1 calc R . .
H1AB H -0.0358 0.7085 0.4112 0.119 Uiso 0.25 1 calc R . .

loop_
_atom_site_aniso_label
_atom_site_aniso_U_11
_atom_site_aniso_U_22
_atom_site_aniso_U_33
_atom_site_aniso_U_23
_atom_site_aniso_U_13
_atom_site_aniso_U_12
Cl4 0.0417(7) 0.0453(7) 0.0622(7) 0.0003(5) 0.0000(5) 0.0076(4)
O2 0.0505(17) 0.0316(15) 0.0384(15) -0.0008(12) 0.0106(13) 0.0036(12)
F6 0.0649(19) 0.0669(18) 0.0564(16) 0.0086(14) 0.0006(14) -0.0014(14)
F12 0.0577(18) 0.0725(19) 0.0622(17) 0.0020(15) 0.0071(14) -0.0130(14)
F14 0.093(2) 0.0655(19) 0.088(2) -0.0070(17) 0.0395(19) -0.0330(17)
F18 0.145(3) 0.0491(17) 0.076(2) 0.0165(16) 0.048(2) -0.0088(18)
F23 0.109(3) 0.073(2) 0.0572(18) 0.0187(15) 0.0048(18) 0.0177(18)
N28 0.0384(19) 0.0349(18) 0.0370(17) -0.0004(14) 0.0068(14) 0.0043(13)
N1 0.049(3) 0.037(3) 0.034(2) 0.000 0.010(2) 0.000
C2 0.029(2) 0.039(2) 0.038(2) 0.0008(17) 0.0046(16) 0.0034(16)
C4 0.042(2) 0.036(2) 0.0338(19) -0.0035(17) 0.0087(17) -0.0012(17)
C6 0.044(2) 0.029(2) 0.035(2) -0.0021(16) 0.0125(17) 0.0030(16)
C10 0.036(2) 0.035(2) 0.039(2) 0.0014(17) 0.0051(17) -0.0025(16)
C17 0.038(2) 0.041(2) 0.039(2) -0.0004(18) 0.0092(18) 0.0045(17)
C24 0.033(2) 0.032(2) 0.045(2) -0.0016(17) 0.0063(17) 0.0038(15)
C26 0.038(2) 0.032(2) 0.046(2) 0.0049(17) 0.0054(18) -0.0021(16)
C33 0.046(2) 0.035(2) 0.037(2) 0.0013(17) 0.0039(18) -0.0010(17)
C36 0.051(3) 0.036(2) 0.039(2) -0.0002(19) 0.002(2) 0.0033(19)
C38 0.057(3) 0.034(2) 0.039(2) -0.0007(18) 0.016(2) 0.0001(19)
C41 0.053(3) 0.036(2) 0.035(2) 0.0021(17) 0.0086(18) 0.0012(18)
N44 0.067(3) 0.047(2) 0.058(2) -0.0018(19) -0.008(2) -0.008(2)
C47 0.072(3) 0.042(2) 0.043(2) 0.002(2) 0.020(2) -0.004(2)
C3 0.067(3) 0.037(2) 0.044(2) -0.004(2) 0.013(2) -0.002(2)
C9 0.058(3) 0.044(2) 0.044(2) -0.0022(19) 0.014(2) -0.004(2)
C11 0.090(4) 0.048(3) 0.042(3) 0.003(2) 0.011(3) 0.013(3)
C19 0.073(3) 0.044(3) 0.055(3) -0.006(2) 0.026(3) -0.010(2)
C21 0.104(5) 0.039(3) 0.051(3) 0.006(2) 0.038(3) 0.001(3)
O0AA 0.050(6) 0.183(13) 0.033(5) 0.000 0.014(4) 0.000
C1 0.054(11) 0.116(16) 0.115(16) 0.000 0.003(10) 0.000
C0AA 0.096(13) 0.118(15) 0.031(7) 0.000 0.004(8) 0.000
C2AA 0.127(18) 0.108(15) 0.046(9) 0.000 -0.023(11) 0.000
C1AA 0.045(10) 0.139(18) 0.106(16) 0.000 -0.028(10) 0.000

loop_
_atom_type_symbol
_atom_type_description
_atom_type_scat_dispersion_real
_atom_type_scat_dispersion_imag
_atom_type_scat_source
C C 0.0033 0.0016 'International Tables Vol C Tables 4.2.6.8 and 6.1.1.4'
H H 0.0000 0.0000 'International Tables Vol C Tables 4.2.6.8 and 6.1.1.4'
Cl Cl 0.1484 0.1585 'International Tables Vol C Tables 4.2.6.8 and 6.1.1.4'
F F 0.0171 0.0103 'International Tables Vol C Tables 4.2.6.8 and 6.1.1.4'
N N 0.0061 0.0033 'International Tables Vol C Tables 4.2.6.8 and 6.1.1.4'
O O 0.0106 0.0060 'International Tables Vol C Tables 4.2.6.8 and 6.1.1.4'

loop_
_geom_angle_atom_site_label_1
_geom_angle_atom_site_label_2
_geom_angle_atom_site_label_3
_geom_angle
_geom_angle_site_symmetry_1
_geom_angle_site_symmetry_3
C6 O2 C2 111.9(3) . .
C2 N28 C10 102.2(3) . .
C41 N1 H1 125.3 4_575 .
C41 N1 H1 125.3 . .
C41 N1 C41 109.4(4) 4_575 .
O2 C2 C24 120.8(3) . .
N28 C2 O2 122.6(3) . .
N28 C2 C24 116.6(3) . .
C4 C4 C36 121.3(2) 4_575 .
C6 C4 C4 118.6(2) . 4_575
C6 C4 C36 119.9(4) . .
O2 C6 C4 117.9(4) . .
O2 C6 C17 120.4(4) . .
C17 C6 C4 121.7(4) . .
N28 C10 C26 110.0(3) . .
C33 C10 N28 123.6(4) . .
C33 C10 C26 126.4(4) . .
C6 C17 Cl4 120.2(3) . .
C6 C17 C17 119.4(2) . 4_575
C17 C17 Cl4 120.19(14) 4_575 .
C2 C24 H24 128.1 . .
C26 C24 C2 103.8(3) . .
C26 C24 H24 128.1 . .
C10 C26 H26 126.3 . .
C24 C26 C10 107.3(3) . .
C24 C26 H26 126.3 . .
C10 C33 C38 114.4(3) . .
C10 C33 C41 129.3(4) . .
C41 C33 C38 116.3(3) . .
N44 C36 C4 179.5(5) . .
C3 C38 C33 121.8(4) . .
C9 C38 C33 120.9(4) . .
C9 C38 C3 117.0(4) . .
N1 C41 C33 126.9(4) . .
N1 C41 C47 107.2(4) . .
C47 C41 C33 125.9(4) . .
C41 C47 H47 125.9 . .
C47 C47 C41 108.1(2) 4_575 .
C47 C47 H47 125.9 4_575 .
F6 C3 C38 119.3(4) . .
F6 C3 C11 118.5(4) . .
C11 C3 C38 122.2(5) . .
F12 C9 C38 120.0(4) . .
F12 C9 C19 117.8(4) . .
C38 C9 C19 122.2(5) . .
F23 C11 C3 120.9(5) . .
F23 C11 C21 119.8(5) . .
C3 C11 C21 119.3(5) . .
F14 C19 C9 120.9(5) . .
F14 C19 C21 120.1(4) . .
C21 C19 C9 118.9(5) . .
F18 C21 C11 119.2(5) . .
F18 C21 C19 120.5(5) . .
C19 C21 C11 120.3(4) . .
C0AA O0AA C1AA 100.7(14) . .
H1A C1 H1B 109.6 . .
C0AA C1 H1A 111.9 . .
C0AA C1 H1B 111.9 . .
C0AA C1 C2AA 99.3(17) . .
C2AA C1 H1A 111.9 . .
C2AA C1 H1B 111.9 . .
O0AA C0AA C1 120.6(17) . .
O0AA C0AA H0AB 107.2 . .
O0AA C0AA H0AA 107.2 . .
C1 C0AA H0AB 107.2 . .
C1 C0AA H0AA 107.2 . .
H0AB C0AA H0AA 106.8 . .
C1 C2AA H2AB 111.1 . .
C1 C2AA H2AA 111.1 . .
H2AB C2AA H2AA 109.1 . .
C1AA C2AA C1 103.3(19) . .
C1AA C2AA H2AB 111.1 . .
C1AA C2AA H2AA 111.1 . .
O0AA C1AA H1AA 108.2 . .
O0AA C1AA H1AB 108.2 . .
C2AA C1AA O0AA 116.2(18) . .
C2AA C1AA H1AA 108.2 . .
C2AA C1AA H1AB 108.2 . .
H1AA C1AA H1AB 107.4 . .

loop_
_geom_bond_atom_site_label_1
_geom_bond_atom_site_label_2
_geom_bond_distance
_geom_bond_site_symmetry_2
Cl4 C17 1.709(4) .
O2 C2 1.382(4) .
O2 C6 1.373(4) .
F6 C3 1.346(5) .
F12 C9 1.353(6) .
F14 C19 1.348(6) .
F18 C21 1.348(5) .
F23 C11 1.344(6) .
N28 C2 1.303(5) .
N28 C10 1.417(5) .
N1 H1 0.8800 .
N1 C41 1.379(5) 4_575
N1 C41 1.379(5) .
C2 C24 1.445(5) .
C4 C4 1.422(8) 4_575
C4 C6 1.388(6) .
C4 C36 1.432(6) .
C6 C17 1.381(6) .
C10 C26 1.455(5) .
C10 C33 1.364(5) .
C17 C17 1.394(8) 4_575
C24 H24 0.9500 .
C24 C26 1.339(5) .
C26 H26 0.9500 .
C33 C38 1.510(5) .
C33 C41 1.433(6) .
C36 N44 1.137(6) .
C38 C3 1.375(6) .
C38 C9 1.374(6) .
C41 C47 1.393(6) .
C47 C47 1.385(9) 4_575
C47 H47 0.9500 .
C3 C11 1.364(6) .
C9 C19 1.375(6) .
C11 C21 1.376(8) .
C19 C21 1.366(8) .
O0AA C0AA 1.339(16) .
O0AA C1AA 1.392(18) .
C1 H1A 0.9900 .
C1 H1B 0.9900 .
C1 C0AA 1.38(2) .
C1 C2AA 1.57(3) .
C0AA H0AB 0.9900 .
C0AA H0AA 0.9900 .
C2AA H2AB 0.9900 .
C2AA H2AA 0.9900 .
C2AA C1AA 1.37(3) .
C1AA H1AA 0.9900 .
C1AA H1AB 0.9900 .

loop_
_geom_torsion_atom_site_label_1
_geom_torsion_atom_site_label_2
_geom_torsion_atom_site_label_3
_geom_torsion_atom_site_label_4
_geom_torsion
_geom_torsion_site_symmetry_1
_geom_torsion_site_symmetry_4
O2 C2 C24 C26 178.8(3) . .
O2 C6 C17 Cl4 4.4(5) . .
O2 C6 C17 C17 -170.9(2) . 4_575
F6 C3 C11 F23 -0.7(6) . .
F6 C3 C11 C21 -179.4(4) . .
F12 C9 C19 F14 0.7(6) . .
F12 C9 C19 C21 179.5(4) . .
F14 C19 C21 F18 0.2(7) . .
F14 C19 C21 C11 178.5(4) . .
F23 C11 C21 F18 -0.5(7) . .
F23 C11 C21 C19 -178.9(4) . .
N28 C2 C24 C26 -0.7(5) . .
N28 C10 C26 C24 -2.1(5) . .
N28 C10 C33 C38 178.2(4) . .
N28 C10 C33 C41 -1.8(7) . .
N1 C41 C47 C47 -0.4(4) . 4_575
C2 O2 C6 C4 -98.4(4) . .
C2 O2 C6 C17 78.7(4) . .
C2 N28 C10 C26 1.5(4) . .
C2 N28 C10 C33 -176.4(4) . .
C2 C24 C26 C10 1.6(4) . .
C4 C4 C6 O2 171.0(2) 4_575 .
C4 C4 C6 C17 -6.0(4) 4_575 .
C4 C6 C17 Cl4 -178.6(3) . .
C4 C6 C17 C17 6.1(4) . 4_575
C6 O2 C2 N28 3.1(5) . .
C6 O2 C2 C24 -176.4(3) . .
C10 N28 C2 O2 179.9(3) . .
C10 N28 C2 C24 -0.6(4) . .
C10 C33 C38 C3 90.1(5) . .
C10 C33 C38 C9 -84.4(5) . .
C10 C33 C41 N1 -4.7(8) . .
C10 C33 C41 C47 175.6(5) . .
C26 C10 C33 C38 0.5(6) . .
C26 C10 C33 C41 -179.5(4) . .
C33 C10 C26 C24 175.9(4) . .
C33 C38 C3 F6 5.5(6) . .
C33 C38 C3 C11 -173.6(4) . .
C33 C38 C9 F12 -5.1(6) . .
C33 C38 C9 C19 173.2(4) . .
C33 C41 C47 C47 179.3(4) . 4_575
C36 C4 C6 O2 -3.1(5) . .
C36 C4 C6 C17 179.8(3) . .
C38 C33 C41 N1 175.3(4) . .
C38 C33 C41 C47 -4.4(7) . .
C38 C3 C11 F23 178.4(4) . .
C38 C3 C11 C21 -0.3(7) . .
C38 C9 C19 F14 -177.6(4) . .
C38 C9 C19 C21 1.2(7) . .
C41 N1 C41 C33 -179.1(3) 4_575 .
C41 N1 C41 C47 0.7(6) 4_575 .
C41 C33 C38 C3 -89.9(5) . .
C41 C33 C38 C9 95.6(5) . .
C3 C38 C9 F12 -179.9(4) . .
C3 C38 C9 C19 -1.6(6) . .
C3 C11 C21 F18 178.2(4) . .
C3 C11 C21 C19 -0.2(7) . .
C9 C38 C3 F6 -179.7(4) . .
C9 C38 C3 C11 1.2(6) . .
C9 C19 C21 F18 -178.6(4) . .
C9 C19 C21 C11 -0.2(7) . .
C1 C2AA C1AA O0AA 0.000(6) . .
C0AA O0AA C1AA C2AA 0.000(6) . .
C0AA C1 C2AA C1AA 0.000(6) . .
C2AA C1 C0AA O0AA 0.000(6) . .
C1AA O0AA C0AA C1 0.000(6) . .
